data_2000239
loop_
_publ_author_name
'Honey, G. E.'
'Steel, P. J.'

_publ_section_title
;
 Structures of two modifications of 2,2':4',4'':2'',2'''-quaterpyridine
;
_journal_issue 10
_journal_name_full 'Acta Crystallographica Section C'
_journal_page_first 2247
_journal_page_last 2249
_journal_paper_doi 10.1107/S0108270191005085
_journal_volume 47
_journal_year 1991
_chemical_formula_sum 'C20 H14 N4'
_chemical_formula_weight 310.4
_space_group_IT_number 14
_space_group_name_Hall '-P 2yn'
_space_group_name_H-M_alt 'P 1 21/n 1'
_symmetry_cell_setting monoclinic
_symmetry_space_group_name_Hall '-P 2yn'
_symmetry_space_group_name_H-M 'P 1 21/n 1'
_cell_angle_alpha 90
_cell_angle_beta 91.21(5)
_cell_angle_gamma 90
_cell_formula_units_Z 2
_cell_length_a 7.224(5)
_cell_length_b 11.530(6)
_cell_length_c 8.978(6)
_cell_volume 747.6(8)
_diffrn_radiation_type Mo
_diffrn_radiation_wavelength 0.71069
_exptl_absorpt_coefficient_mu 0.08
_exptl_crystal_density_diffrn 1.38
_exptl_crystal_F_000 324
_cod_data_source_file ab0207.cif
_cod_data_source_block ab0207b
_cod_original_cell_volume 747.7
_cod_database_code 2000239

loop_
_space_group_symop_id
_space_group_symop_operation_xyz
1 x,y,z
2 -x+1/2,y+1/2,-z+1/2
3 -x,-y,-z
4 x+1/2,-y+1/2,z+1/2

loop_
_atom_site_label
_atom_site_fract_x
_atom_site_fract_y
_atom_site_fract_z
_atom_site_U_iso_or_equiv
N(1) .4834(4) .7399(3) .4967(4) .0260(10)
C(2) .5174(6) .8233(4) .3951(4) .0220(10)
C(3) .6758(5) .8253(4) .3114(4) .026(2)
C(4) .8046(6) .7383(4) .3334(5) .031(2)
C(5) .7749(6) .6535(4) .4382(5) .031(2)
C(6) .6123(6) .6581(4) .5162(5) .032(2)
N(1') .3993(4) .9946(3) .2721(3) .0240(10)
C(2') .3716(5) .9135(4) .3768(4) .0220(10)
C(3') .2158(5) .9129(4) .4674(4) .0220(10)
C(4') .0820(5) .9987(4) .4511(4) .0220(10)
C(5') .1107(5) 1.0817(4) .3414(4) .0250(10)
C(6') .2687(5) 1.0759(4) .2569(5) .027(2)
H(3) .6957 .8857 .2399 ?
H(4) .9149 .7369 .2756 ?
H(5) .8642 .5933 .4564 ?
H(6) .5906 .5987 .5887 ?
H(3') .2017 .8532 .5408 ?
H(5') .0218 1.1424 .3245 ?
H(6') .2854 1.1345 .1823 ?
